data_7040665
loop_
_publ_author_name
'Lee, Haeri'
'Choi, Eunkyung'
'Noh, Tae Hwan'
'Jung, Ok-Sang'

_publ_section_title
;
 Recyclable scavengers for photo-cyclopropanation via an in situ
 crystallization process.
;
_journal_issue 46
_journal_name_full 'Dalton transactions (Cambridge, England : 2003)'
_journal_page_first 18476
_journal_page_last 18483
_journal_paper_doi 10.1039/c6dt02604d
_journal_volume 45
_journal_year 2016
_chemical_formula_moiety 'C126 H120 N12 O24 Pd3, 3(I3), 3(N O3), 10(C H Cl3)'
_chemical_formula_sum 'C136 H130 Cl30 I9 N15 O33 Pd3'
_chemical_formula_weight 5027.34
_space_group_crystal_system monoclinic
_space_group_IT_number 15
_space_group_name_Hall '-C 2yc'
_space_group_name_H-M_alt 'C 1 2/c 1'
_symmetry_space_group_name_Hall '-C 2yc'
_symmetry_space_group_name_H-M 'C 1 2/c 1'
_atom_sites_solution_hydrogens geom
_audit_creation_method SHELXL-2014/7
_audit_update_record
;
2016-09-17 deposited with the CCDC.
2016-09-19 downloaded from the CCDC.
;
_cell_angle_alpha 90
_cell_angle_beta 94.315(9)
_cell_angle_gamma 90
_cell_formula_units_Z 4
_cell_length_a 14.029(3)
_cell_length_b 41.786(8)
_cell_length_c 37.004(6)
_cell_measurement_reflns_used 8483
_cell_measurement_temperature 173(2)
_cell_measurement_theta_max 26.03
_cell_measurement_theta_min 2.41
_cell_volume 21631(7)
_computing_cell_refinement 'Bruker APEX2'
_computing_data_collection 'Bruker APEX2'
_computing_data_reduction 'Bruker APEX2'
_computing_molecular_graphics 'Bruker SHELXTL'
_computing_publication_material 'Bruker SHELXTL'
_computing_structure_refinement 'SHELXL-2014/7 (Sheldrick, 2014)'
_computing_structure_solution 'SHELXS-97 (Sheldrick, 2008)'
_diffrn_ambient_temperature 173(2)
_diffrn_measured_fraction_theta_full 0.999
_diffrn_measured_fraction_theta_max 0.999
_diffrn_measurement_device_type 'Bruker Breeze CCD'
_diffrn_measurement_method '\f and \w scans'
_diffrn_radiation_type MoK\a
_diffrn_radiation_wavelength 0.71073
_diffrn_reflns_av_R_equivalents 0.1051
_diffrn_reflns_av_unetI/netI 0.1337
_diffrn_reflns_Laue_measured_fraction_full 0.999
_diffrn_reflns_Laue_measured_fraction_max 0.999
_diffrn_reflns_limit_h_max 17
_diffrn_reflns_limit_h_min -17
_diffrn_reflns_limit_k_max 51
_diffrn_reflns_limit_k_min -51
_diffrn_reflns_limit_l_max 45
_diffrn_reflns_limit_l_min -45
_diffrn_reflns_number 146831
_diffrn_reflns_point_group_measured_fraction_full 0.999
_diffrn_reflns_point_group_measured_fraction_max 0.999
_diffrn_reflns_theta_full 25.242
_diffrn_reflns_theta_max 25.999
_diffrn_reflns_theta_min 0.975
_exptl_absorpt_coefficient_mu 1.960
_exptl_absorpt_correction_T_max 0.694
_exptl_absorpt_correction_T_min 0.543
_exptl_absorpt_correction_type multi-scan
_exptl_absorpt_process_details SADABS
_exptl_crystal_colour RED
_exptl_crystal_density_diffrn 1.544
_exptl_crystal_description BLOCK
_exptl_crystal_F_000 9760
_exptl_crystal_size_max 0.370
_exptl_crystal_size_mid 0.220
_exptl_crystal_size_min 0.210
_exptl_transmission_factor_max 0.006
_exptl_transmission_factor_min 0.001
_refine_diff_density_max 0.985
_refine_diff_density_min -0.717
_refine_diff_density_rms 0.133
_refine_ls_extinction_method none
_refine_ls_goodness_of_fit_ref 1.036
_refine_ls_hydrogen_treatment constr
_refine_ls_matrix_type full
_refine_ls_number_parameters 940
_refine_ls_number_reflns 21268
_refine_ls_number_restraints 768
_refine_ls_restrained_S_all 1.033
_refine_ls_R_factor_all 0.3026
_refine_ls_R_factor_gt 0.1314
_refine_ls_shift/su_max 0.001
_refine_ls_shift/su_mean 0.000
_refine_ls_structure_factor_coef Fsqd
_refine_ls_weighting_details 'w=1/[\s^2^(Fo^2^)+(0.2000P)^2^] where P=(Fo^2^+2Fc^2^)/3'
_refine_ls_weighting_scheme calc
_refine_ls_wR_factor_gt 0.3742
_refine_ls_wR_factor_ref 0.4415
_reflns_Friedel_coverage 0.000
_reflns_number_gt 5815
_reflns_number_total 21268
_reflns_threshold_expression 'I > 2\s(I)'
_cod_data_source_file c6dt02604d2.cif
_cod_data_source_block 1453026
_cod_depositor_comments
;
The following automatic conversions were performed:

'_exptl_absorpt_correction_type' value 'MULTI-SCAN' changed to
'multi-scan' according to
/usr/data/users/saulius/crontab/automatic-downloads/rss-feeds/RSC/lib/dictionaries/cif_core.dic
dictionary named 'cif_core.dic' version 2.4.2 from 2011-04-26.

Automatic conversion script
Id: cif_fix_values 4268 2015-11-12 08:31:59Z antanas 

 Adding full bibliography for 7040665--7040670.cif.
;
_cod_database_code 7040665
_shelx_shelxl_version_number 2014/7
_shelx_space_group_comment
; 
The symmetry employed for this shelxl refinement is uniquely defined 
by the following loop, which should always be used as a source of 
symmetry information in preference to the above space-group names. 
They are only intended as comments. 
;
_shelx_estimated_absorpt_t_min 0.531
_shelx_estimated_absorpt_t_max 0.684
_platon_squeeze_void_probe_radius 1.20

loop_
_space_group_symop_operation_xyz
'x, y, z'
'-x, y, -z+1/2'
'x+1/2, y+1/2, z'
'-x+1/2, y+1/2, -z+1/2'
'-x, -y, -z'
'x, -y, z-1/2'
'-x+1/2, -y+1/2, -z'
'x+1/2, -y+1/2, z-1/2'

loop_
_atom_site_label
_atom_site_type_symbol
_atom_site_fract_x
_atom_site_fract_y
_atom_site_fract_z
_atom_site_U_iso_or_equiv
_atom_site_adp_type
_atom_site_occupancy
_atom_site_site_symmetry_order
_atom_site_calc_flag
_atom_site_refinement_flags_posn
_atom_site_refinement_flags_adp
_atom_site_refinement_flags_occupancy
Pd1 Pd 0.61564(8) 0.10630(3) 0.42851(3) 0.0942(5) Uani 1 1 d . U .
Pd2 Pd 0.5000 0.38161(4) 0.2500 0.1732(12) Uani 1 2 d S TU P
I1 I 0.3514(2) 0.27172(5) 0.11863(6) 0.2638(12) Uani 1 1 d . U .
I2 I 0.48657(10) 0.29089(4) 0.06868(4) 0.1654(7) Uani 1 1 d . U .
I3 I 0.6172(2) 0.31023(15) 0.01791(9) 0.453(3) Uani 1 1 d . U .
I4 I 0.5000 0.06315(11) 0.2500 0.312(2) Uani 1 2 d S TU P
I5 I 0.4655(4) 0.00132(13) 0.22309(14) 0.281(2) Uani 0.5 1 d . U P
I6 I 0.4319(12) -0.0585(2) 0.1914(4) 0.578(10) Uani 0.5 1 d . U P
N1 N 0.5282(8) 0.0681(3) 0.4131(3) 0.098(3) Uani 1 1 d . U .
N2 N 0.4801(15) 0.3834(3) 0.3029(4) 0.176(6) Uani 1 1 d . U .
N3 N 0.2985(8) 0.1429(3) 0.0502(3) 0.101(3) Uani 1 1 d . U .
N4 N 0.5086(8) 0.1270(3) 0.4527(3) 0.100(3) Uani 1 1 d . U .
N5 N 0.3569(16) 0.3834(4) 0.2365(4) 0.177(5) Uani 1 1 d . U .
N6 N 0.2691(8) 0.0833(3) 0.0926(3) 0.108(3) Uani 1 1 d . U .
O1 O 0.3945(7) 0.1251(2) 0.3118(2) 0.111(3) Uani 1 1 d . U .
O2 O 0.4386(7) 0.1639(2) 0.3503(3) 0.113(3) Uani 1 1 d . U .
O3 O 0.4037(9) 0.2734(2) 0.3058(3) 0.134(4) Uani 1 1 d . U .
O4 O 0.3688(10) 0.2851(3) 0.2495(3) 0.144(4) Uani 1 1 d . U .
O5 O 0.3036(7) 0.1949(2) 0.1654(2) 0.101(3) Uani 1 1 d . U .
O6 O 0.3369(7) 0.1446(2) 0.1815(2) 0.113(3) Uani 1 1 d . U .
O7 O 0.2332(8) 0.2172(3) 0.3622(3) 0.135(4) Uani 1 1 d . U .
O8 O 0.1768(9) 0.2623(3) 0.3394(3) 0.146(4) Uani 1 1 d . U .
O9 O 0.1121(10) 0.2614(3) 0.2079(4) 0.164(5) Uani 1 1 d . U .
O10 O 0.0804(9) 0.2189(3) 0.1772(4) 0.155(4) Uani 1 1 d . U .
O11 O 0.1426(13) 0.1165(3) 0.2434(4) 0.192(6) Uani 1 1 d . U .
O12 O 0.1472(12) 0.1154(3) 0.3024(4) 0.177(5) Uani 1 1 d . U .
Cl1 Cl 0.1168(12) 0.4120(3) 0.1271(4) 0.389(7) Uani 1 1 d D U .
Cl2 Cl 0.1682(12) 0.3610(3) 0.0825(3) 0.375(7) Uani 1 1 d D U .
Cl3 Cl 0.2898(15) 0.3860(5) 0.1265(5) 0.477(10) Uani 1 1 d D U .
Cl4 Cl 0.2592(8) 0.0087(3) 0.2936(3) 0.325(5) Uani 1 1 d D U .
Cl5 Cl 0.1504(6) 0.0439(2) 0.3393(3) 0.291(4) Uani 1 1 d D U .
Cl6 Cl 0.1977(12) -0.0221(3) 0.3476(5) 0.405(7) Uani 1 1 d D U .
Cl7 Cl 1.0681(8) 0.1321(4) 0.0687(4) 0.398(7) Uani 1 1 d D U .
Cl8 Cl 0.8914(12) 0.1186(4) 0.1006(6) 0.477(10) Uani 1 1 d D U .
Cl9 Cl 0.9971(12) 0.1690(6) 0.1211(6) 0.546(14) Uani 1 1 d D U .
Cl10 Cl 0.7663(7) 0.3348(3) 0.1029(3) 0.318(5) Uani 1 1 d D U .
Cl11 Cl 0.9563(10) 0.3452(5) 0.1230(5) 0.482(11) Uani 1 1 d D U .
Cl12 Cl 0.8314(12) 0.3547(5) 0.1729(5) 0.473(11) Uani 1 1 d D U .
C1 C 0.5261(13) 0.0438(4) 0.4383(5) 0.141(6) Uani 1 1 d . U .
H1 H 0.5621 0.0463 0.4609 0.170 Uiso 1 1 calc R U .
C2 C 0.4760(17) 0.0172(5) 0.4324(6) 0.184(9) Uani 1 1 d . U .
H2 H 0.4746 0.0012 0.4506 0.220 Uiso 1 1 calc R U .
C3 C 0.4259(17) 0.0131(5) 0.3991(6) 0.183(9) Uani 1 1 d . U .
H3 H 0.3844 -0.0046 0.3943 0.219 Uiso 1 1 calc R U .
C4 C 0.4390(17) 0.0366(4) 0.3725(5) 0.180(9) Uani 1 1 d . U .
H4 H 0.4133 0.0330 0.3483 0.217 Uiso 1 1 calc R U .
C5 C 0.4882(12) 0.0644(4) 0.3806(4) 0.120(5) Uani 1 1 d . U .
C6 C 0.4908(12) 0.0893(4) 0.3516(4) 0.120(4) Uani 1 1 d . U .
H6A H 0.5319 0.1074 0.3603 0.144 Uiso 1 1 calc R U .
H6B H 0.5178 0.0800 0.3299 0.144 Uiso 1 1 calc R U .
C7 C 0.3932(11) 0.1007(3) 0.3420(4) 0.116(4) Uani 1 1 d . U .
H7A H 0.3671 0.1106 0.3635 0.139 Uiso 1 1 calc R U .
H7B H 0.3516 0.0825 0.3341 0.139 Uiso 1 1 calc R U .
C8 C 0.4134(8) 0.1543(3) 0.3206(4) 0.082(3) Uani 1 1 d . U .
C9 C 0.3990(8) 0.1761(3) 0.2886(3) 0.078(3) Uani 1 1 d . U .
C10 C 0.4068(8) 0.2078(3) 0.2942(3) 0.078(3) Uani 1 1 d . U .
H10 H 0.4273 0.2155 0.3177 0.094 Uiso 1 1 calc R U .
C11 C 0.460(2) 0.4138(5) 0.3171(6) 0.241(13) Uani 1 1 d . U .
H11 H 0.4556 0.4321 0.3018 0.290 Uiso 1 1 calc R U .
C12 C 0.447(3) 0.4166(6) 0.3542(8) 0.297(19) Uani 1 1 d . U .
H12 H 0.4426 0.4375 0.3642 0.356 Uiso 1 1 calc R U .
C13 C 0.439(3) 0.3918(5) 0.3758(7) 0.291(16) Uani 1 1 d . U .
H13 H 0.4180 0.3944 0.3995 0.349 Uiso 1 1 calc R U .
C14 C 0.462(3) 0.3624(5) 0.3634(6) 0.263(14) Uani 1 1 d . U .
H14 H 0.4721 0.3449 0.3796 0.316 Uiso 1 1 calc R U .
C15 C 0.472(2) 0.3583(4) 0.3255(5) 0.186(8) Uani 1 1 d . U .
C16 C 0.4835(17) 0.3247(4) 0.3118(4) 0.163(6) Uani 1 1 d . U .
H16A H 0.5365 0.3139 0.3261 0.195 Uiso 1 1 calc R U .
H16B H 0.4980 0.3250 0.2861 0.195 Uiso 1 1 calc R U .
C17 C 0.3878(16) 0.3071(3) 0.3161(5) 0.158(6) Uani 1 1 d . U .
H17A H 0.3702 0.3084 0.3415 0.190 Uiso 1 1 calc R U .
H17B H 0.3358 0.3167 0.3001 0.190 Uiso 1 1 calc R U .
C18 C 0.3881(12) 0.2665(4) 0.2708(5) 0.106(4) Uani 1 1 d . U .
C19 C 0.3855(8) 0.2297(3) 0.2662(3) 0.079(3) Uani 1 1 d . U .
C20 C 0.3656(7) 0.2186(3) 0.2315(3) 0.074(3) Uani 1 1 d . U .
H20 H 0.3564 0.2331 0.2118 0.089 Uiso 1 1 calc R U .
C21 C 0.2545(12) 0.1383(4) 0.0197(4) 0.133(6) Uani 1 1 d . U .
H21 H 0.2486 0.1173 0.0099 0.160 Uiso 1 1 calc R U .
C22 C 0.2169(16) 0.1629(5) 0.0018(5) 0.168(8) Uani 1 1 d . U .
H22 H 0.1928 0.1595 -0.0226 0.202 Uiso 1 1 calc R U .
C23 C 0.2097(16) 0.1931(5) 0.0154(5) 0.166(8) Uani 1 1 d . U .
H23 H 0.1815 0.2106 0.0022 0.199 Uiso 1 1 calc R U .
C24 C 0.2459(11) 0.1950(4) 0.0485(4) 0.121(5) Uani 1 1 d . U .
H24 H 0.2383 0.2147 0.0607 0.145 Uiso 1 1 calc R U .
C25 C 0.2935(11) 0.1715(4) 0.0675(4) 0.110(4) Uani 1 1 d . U .
C26 C 0.3408(9) 0.1768(3) 0.1049(3) 0.096(4) Uani 1 1 d . U .
H26A H 0.3753 0.1571 0.1134 0.115 Uiso 1 1 calc R U .
H26B H 0.3877 0.1944 0.1045 0.115 Uiso 1 1 calc R U .
C27 C 0.2655(10) 0.1849(3) 0.1302(3) 0.098(4) Uani 1 1 d . U .
H27A H 0.2247 0.2022 0.1193 0.118 Uiso 1 1 calc R U .
H27B H 0.2245 0.1659 0.1329 0.118 Uiso 1 1 calc R U .
C28 C 0.3312(9) 0.1724(4) 0.1900(4) 0.084(3) Uani 1 1 d . U .
C29 C 0.3590(7) 0.1858(3) 0.2254(3) 0.068(3) Uani 1 1 d . U .
C30 C 0.3801(8) 0.1652(3) 0.2540(3) 0.080(3) Uani 1 1 d . U .
H30 H 0.3815 0.1428 0.2495 0.097 Uiso 1 1 calc R U .
C31 C 0.4959(13) 0.1235(5) 0.4894(4) 0.141(6) Uani 1 1 d . U .
H31 H 0.5420 0.1110 0.5033 0.169 Uiso 1 1 calc R U .
C32 C 0.4281(14) 0.1355(5) 0.5063(5) 0.156(7) Uani 1 1 d . U .
H32 H 0.4198 0.1305 0.5309 0.187 Uiso 1 1 calc R U .
C33 C 0.3662(14) 0.1568(5) 0.4860(5) 0.156(6) Uani 1 1 d . U .
H33 H 0.3198 0.1678 0.4987 0.187 Uiso 1 1 calc R U .
C34 C 0.3674(12) 0.1626(4) 0.4503(5) 0.119(4) Uani 1 1 d . U .
C35 C 0.4457(11) 0.1464(4) 0.4325(4) 0.115(4) Uani 1 1 d . U .
H35 H 0.4523 0.1494 0.4074 0.138 Uiso 1 1 calc R U .
C36 C 0.3043(13) 0.1800(4) 0.4287(4) 0.137(5) Uani 1 1 d . U .
H36A H 0.2467 0.1841 0.4420 0.164 Uiso 1 1 calc R U .
H36B H 0.2843 0.1672 0.4070 0.164 Uiso 1 1 calc R U .
C37 C 0.3431(14) 0.2116(4) 0.4168(5) 0.143(5) Uani 1 1 d . U .
H37A H 0.3706 0.2232 0.4385 0.171 Uiso 1 1 calc R U .
H37B H 0.3959 0.2073 0.4011 0.171 Uiso 1 1 calc R U .
C38 C 0.2733(17) 0.2328(5) 0.3969(6) 0.181(8) Uani 1 1 d . U .
H38A H 0.3047 0.2532 0.3912 0.217 Uiso 1 1 calc R U .
H38B H 0.2205 0.2376 0.4124 0.217 Uiso 1 1 calc R U .
C39 C 0.1887(13) 0.2355(5) 0.3376(5) 0.126(5) Uani 1 1 d . U .
C40 C 0.1586(9) 0.2148(4) 0.3063(5) 0.107(4) Uani 1 1 d . U .
C41 C 0.1389(9) 0.2303(4) 0.2719(5) 0.111(4) Uani 1 1 d . U .
H41 H 0.1405 0.2531 0.2712 0.133 Uiso 1 1 calc R U .
C42 C 0.316(2) 0.4127(5) 0.2354(6) 0.200(7) Uani 1 1 d . U .
H42 H 0.3515 0.4318 0.2407 0.241 Uiso 1 1 calc R U .
C43 C 0.217(3) 0.4127(6) 0.2255(7) 0.221(9) Uani 1 1 d . U .
H43 H 0.1875 0.4329 0.2207 0.265 Uiso 1 1 calc R U .
C45 C 0.197(2) 0.3577(6) 0.2224(6) 0.195(7) Uani 1 1 d D U .
C46 C 0.299(2) 0.3566(5) 0.2313(5) 0.189(7) Uani 1 1 d . U .
H46 H 0.3286 0.3362 0.2337 0.227 Uiso 1 1 calc R U .
C47 C 0.142(2) 0.3297(5) 0.2197(6) 0.215(8) Uani 1 1 d D U .
H47A H 0.0732 0.3353 0.2203 0.259 Uiso 1 1 calc R U .
H47B H 0.1593 0.3158 0.2409 0.259 Uiso 1 1 calc R U .
C48 C 0.157(2) 0.3107(5) 0.1838(6) 0.202(9) Uani 1 1 d . U .
H48A H 0.1412 0.3256 0.1635 0.243 Uiso 1 1 calc R U .
H48B H 0.2265 0.3063 0.1839 0.243 Uiso 1 1 calc R U .
C49 C 0.106(2) 0.2796(5) 0.1743(6) 0.205(10) Uani 1 1 d . U .
H49A H 0.0388 0.2836 0.1656 0.246 Uiso 1 1 calc R U .
H49B H 0.1382 0.2680 0.1552 0.246 Uiso 1 1 calc R U .
C50 C 0.0992(11) 0.2320(6) 0.2066(7) 0.129(5) Uani 1 1 d . U .
C51 C 0.1174(9) 0.2139(4) 0.2394(5) 0.104(4) Uani 1 1 d . U .
C52 C 0.1182(9) 0.1822(4) 0.2418(4) 0.104(4) Uani 1 1 d . U .
H52 H 0.1034 0.1706 0.2200 0.124 Uiso 1 1 calc R U .
C53 C 0.2296(15) 0.0590(6) 0.0742(6) 0.196(10) Uani 1 1 d . U .
H53 H 0.2566 0.0510 0.0531 0.235 Uiso 1 1 calc R U .
C54 C 0.1453(17) 0.0449(6) 0.0867(7) 0.222(11) Uani 1 1 d . U .
H54 H 0.1096 0.0301 0.0716 0.267 Uiso 1 1 calc R U .
C55 C 0.1175(19) 0.0516(7) 0.1173(8) 0.242(13) Uani 1 1 d . U .
H55 H 0.0621 0.0414 0.1251 0.291 Uiso 1 1 calc R U .
C56 C 0.1688(15) 0.0751(5) 0.1414(5) 0.160(6) Uani 1 1 d D U .
C57 C 0.2457(13) 0.0909(4) 0.1255(5) 0.132(5) Uani 1 1 d . U .
H57 H 0.2807 0.1071 0.1387 0.159 Uiso 1 1 calc R U .
C58 C 0.143(2) 0.0819(6) 0.1770(5) 0.227(9) Uani 1 1 d D U .
H58A H 0.1388 0.1055 0.1787 0.272 Uiso 1 1 calc R U .
H58B H 0.0767 0.0738 0.1781 0.272 Uiso 1 1 calc R U .
C59 C 0.194(2) 0.0716(6) 0.2095(7) 0.256(11) Uani 1 1 d D U .
H59A H 0.2609 0.0791 0.2096 0.307 Uiso 1 1 calc R U .
H59B H 0.1950 0.0479 0.2100 0.307 Uiso 1 1 calc R U .
C60 C 0.151(2) 0.0837(5) 0.2425(7) 0.238(11) Uani 1 1 d . U .
H60A H 0.0869 0.0741 0.2437 0.286 Uiso 1 1 calc R U .
H60B H 0.1911 0.0766 0.2642 0.286 Uiso 1 1 calc R U .
C61 C 0.1413(15) 0.1308(5) 0.2749(7) 0.148(6) Uani 1 1 d . U .
C62 C 0.1387(10) 0.1648(4) 0.2731(5) 0.113(4) Uani 1 1 d . U .
C63 C 0.1582(10) 0.1806(4) 0.3070(5) 0.121(4) Uani 1 1 d . U .
H63 H 0.1704 0.1690 0.3289 0.146 Uiso 1 1 calc R U .
C65 C 0.157(2) 0.0076(4) 0.3179(7) 0.307(10) Uani 1 1 d D U .
H65 H 0.0977 0.0018 0.3028 0.368 Uiso 1 1 calc R U .
C66 C 0.9626(16) 0.1467(7) 0.0825(9) 0.381(13) Uani 1 1 d D U .
H66 H 0.9270 0.1598 0.0633 0.457 Uiso 1 1 calc R U .
C67 C 0.8526(13) 0.3303(11) 0.1369(6) 0.356(13) Uani 1 1 d D U .
H67 H 0.8597 0.3074 0.1445 0.427 Uiso 1 1 calc R U .
C64 C 0.1970(17) 0.3996(6) 0.0967(8) 0.368(12) Uani 1 1 d D U .
H64 H 0.2135 0.4153 0.0777 0.442 Uiso 1 1 calc R U .
C44 C 0.153(3) 0.3846(6) 0.2220(7) 0.233(9) Uani 1 1 d . U .
H44 H 0.0854 0.3863 0.2197 0.279 Uiso 1 1 calc R U .

loop_
_atom_site_aniso_label
_atom_site_aniso_U_11
_atom_site_aniso_U_22
_atom_site_aniso_U_33
_atom_site_aniso_U_23
_atom_site_aniso_U_13
_atom_site_aniso_U_12
Pd1 0.1001(8) 0.0953(8) 0.0866(8) 0.0166(6) 0.0043(6) -0.0138(6)
Pd2 0.337(4) 0.0645(12) 0.1135(15) 0.000 -0.0142(19) 0.000
I1 0.365(3) 0.2007(19) 0.235(2) -0.0628(16) 0.084(2) -0.103(2)
I2 0.1629(12) 0.1663(13) 0.1595(13) 0.0031(9) -0.0383(10) 0.0190(9)
I3 0.281(3) 0.821(10) 0.258(3) 0.048(4) 0.038(2) -0.233(5)
I4 0.451(6) 0.303(4) 0.185(3) 0.000 0.053(3) 0.000
I5 0.311(6) 0.280(5) 0.266(5) 0.008(4) 0.111(4) -0.003(4)
I6 0.76(2) 0.322(9) 0.696(19) -0.203(11) 0.362(17) -0.077(11)
N1 0.113(7) 0.088(6) 0.092(6) 0.006(5) -0.006(5) -0.011(5)
N2 0.326(18) 0.079(7) 0.122(7) -0.012(6) 0.002(8) -0.027(8)
N3 0.129(8) 0.093(6) 0.076(6) -0.007(5) -0.011(6) 0.040(6)
N4 0.118(7) 0.090(7) 0.093(6) 0.010(5) 0.016(5) -0.011(5)
N5 0.334(10) 0.088(8) 0.103(9) 0.012(8) -0.020(8) 0.011(8)
N6 0.099(7) 0.112(9) 0.117(8) -0.008(6) 0.028(7) -0.009(6)
O1 0.150(8) 0.082(5) 0.099(6) 0.007(4) -0.017(5) -0.027(5)
O2 0.145(8) 0.100(6) 0.090(5) 0.004(5) -0.015(5) -0.011(6)
O3 0.224(11) 0.076(5) 0.101(6) -0.015(4) -0.004(6) -0.009(6)
O4 0.231(12) 0.088(6) 0.112(7) 0.012(5) -0.004(7) 0.019(7)
O5 0.134(7) 0.075(5) 0.090(5) -0.007(4) -0.006(5) 0.005(5)
O6 0.153(8) 0.082(5) 0.101(6) -0.005(4) -0.009(6) 0.004(5)
O7 0.145(8) 0.112(7) 0.144(7) -0.006(6) -0.014(6) 0.026(6)
O8 0.193(11) 0.098(6) 0.144(9) -0.004(6) -0.012(8) 0.030(7)
O9 0.204(12) 0.133(7) 0.148(8) 0.026(6) -0.039(8) -0.016(7)
O10 0.130(9) 0.166(10) 0.168(9) 0.002(7) 0.010(7) -0.010(7)
O11 0.325(18) 0.107(7) 0.149(9) -0.022(6) 0.059(9) -0.037(9)
O12 0.246(15) 0.129(9) 0.160(9) -0.011(7) 0.039(9) -0.008(9)
Cl1 0.474(17) 0.273(11) 0.440(17) -0.018(10) 0.157(13) -0.063(11)
Cl2 0.530(18) 0.344(13) 0.269(10) 0.015(9) 0.150(11) -0.033(12)
Cl3 0.468(18) 0.56(2) 0.400(18) -0.006(17) 0.025(14) 0.039(15)
Cl4 0.272(10) 0.331(12) 0.370(13) -0.081(9) 0.015(9) 0.011(9)
Cl5 0.228(7) 0.224(8) 0.420(13) -0.035(8) 0.030(8) 0.001(6)
Cl6 0.456(18) 0.260(11) 0.492(18) 0.026(11) -0.009(14) 0.012(11)
Cl7 0.252(10) 0.467(18) 0.480(17) -0.096(14) 0.054(10) 0.106(10)
Cl8 0.349(15) 0.367(16) 0.72(3) 0.104(17) 0.112(16) 0.054(11)
Cl9 0.319(14) 0.62(3) 0.72(3) -0.28(2) 0.217(17) -0.030(15)
Cl10 0.244(8) 0.393(15) 0.311(11) 0.074(10) -0.012(7) -0.007(9)
Cl11 0.295(11) 0.69(3) 0.455(17) 0.230(18) -0.030(11) -0.134(14)
Cl12 0.422(17) 0.58(3) 0.415(16) 0.006(15) 0.033(12) -0.262(17)
C1 0.180(14) 0.119(9) 0.120(9) 0.039(7) -0.017(9) -0.041(9)
C2 0.25(2) 0.137(11) 0.154(12) 0.045(9) -0.042(12) -0.074(12)
C3 0.26(2) 0.125(11) 0.157(11) 0.042(9) -0.047(12) -0.080(13)
C4 0.28(2) 0.118(9) 0.133(10) 0.029(8) -0.056(11) -0.091(12)
C5 0.160(11) 0.092(7) 0.102(7) 0.015(6) -0.026(7) -0.034(7)
C6 0.144(9) 0.105(8) 0.106(8) 0.023(7) -0.026(7) -0.033(7)
C7 0.140(9) 0.091(8) 0.110(9) 0.023(7) -0.035(7) -0.046(7)
C8 0.080(8) 0.077(6) 0.088(6) 0.006(4) 0.005(5) -0.019(5)
C9 0.076(7) 0.075(5) 0.084(5) 0.001(4) 0.011(5) 0.000(5)
C10 0.077(7) 0.081(5) 0.079(6) 0.000(4) 0.012(5) 0.002(5)
C11 0.49(4) 0.079(8) 0.166(12) -0.018(8) 0.089(16) -0.041(11)
C12 0.62(6) 0.106(11) 0.177(13) -0.026(9) 0.117(19) -0.057(16)
C13 0.63(5) 0.093(10) 0.161(13) -0.034(9) 0.096(18) -0.077(16)
C14 0.58(4) 0.090(10) 0.123(9) -0.017(8) 0.051(13) -0.069(14)
C15 0.36(2) 0.078(7) 0.118(8) -0.015(6) 0.005(10) -0.036(9)
C16 0.303(17) 0.080(7) 0.103(11) -0.008(7) 0.001(11) -0.034(8)
C17 0.283(17) 0.060(7) 0.131(12) -0.022(7) 0.016(11) -0.008(7)
C18 0.149(12) 0.074(6) 0.095(7) -0.007(5) 0.005(7) 0.003(6)
C19 0.080(7) 0.078(5) 0.080(6) -0.002(4) 0.008(5) -0.001(5)
C20 0.064(7) 0.077(5) 0.080(6) -0.001(4) -0.003(5) 0.005(5)
C21 0.170(14) 0.133(10) 0.091(8) -0.027(7) -0.039(8) 0.056(9)
C22 0.24(2) 0.147(10) 0.105(9) -0.026(7) -0.050(10) 0.080(11)
C23 0.246(19) 0.141(10) 0.101(9) -0.022(7) -0.047(10) 0.073(11)
C24 0.151(12) 0.114(8) 0.093(7) -0.016(6) -0.021(8) 0.053(8)
C25 0.132(10) 0.104(8) 0.092(6) -0.014(5) -0.009(6) 0.039(7)
C26 0.104(8) 0.091(8) 0.090(6) -0.003(6) -0.009(5) 0.020(7)
C27 0.108(8) 0.094(9) 0.091(6) -0.006(6) -0.007(5) 0.026(7)
C28 0.084(8) 0.081(6) 0.087(6) -0.003(4) 0.005(5) -0.006(6)
C29 0.047(6) 0.079(5) 0.082(5) -0.003(4) 0.018(4) -0.001(5)
C30 0.077(7) 0.081(6) 0.085(5) 0.000(4) 0.015(5) 0.010(5)
C31 0.156(11) 0.171(14) 0.098(7) 0.031(7) 0.029(7) 0.033(10)
C32 0.159(12) 0.215(17) 0.098(9) 0.010(9) 0.033(8) 0.042(11)
C33 0.160(12) 0.184(15) 0.124(9) -0.005(8) 0.014(8) 0.028(11)
C34 0.120(9) 0.120(9) 0.114(8) -0.013(7) -0.004(7) 0.004(7)
C35 0.136(9) 0.101(9) 0.106(8) 0.007(7) 0.003(6) -0.001(7)
C36 0.153(11) 0.146(10) 0.110(10) -0.023(8) -0.002(8) 0.032(8)
C37 0.160(12) 0.134(10) 0.131(11) -0.013(8) -0.009(9) 0.030(8)
C38 0.218(17) 0.148(12) 0.167(11) -0.029(8) -0.048(11) 0.048(10)
C39 0.135(12) 0.097(7) 0.145(8) -0.004(6) -0.008(7) 0.018(7)
C40 0.080(8) 0.107(7) 0.134(7) -0.004(5) 0.015(6) 0.003(6)
C41 0.084(9) 0.103(8) 0.146(7) -0.004(6) 0.004(6) 0.005(7)
C42 0.340(14) 0.088(9) 0.169(18) 0.019(9) -0.016(13) 0.012(9)
C43 0.343(15) 0.113(11) 0.20(2) 0.032(11) -0.018(13) 0.019(10)
C45 0.337(14) 0.117(10) 0.122(13) 0.033(10) -0.041(11) 0.005(9)
C46 0.341(13) 0.090(9) 0.129(15) 0.016(9) -0.032(10) 0.010(9)
C47 0.359(18) 0.131(11) 0.148(13) 0.037(10) -0.037(13) -0.006(11)
C48 0.31(2) 0.147(11) 0.144(12) 0.031(9) -0.021(13) -0.035(12)
C49 0.30(3) 0.147(11) 0.157(11) 0.037(9) -0.050(12) -0.035(12)
C50 0.091(10) 0.137(8) 0.160(8) 0.012(7) 0.006(8) -0.004(8)
C51 0.061(7) 0.111(7) 0.141(7) -0.007(5) 0.016(6) -0.009(6)
C52 0.068(8) 0.111(7) 0.135(8) -0.011(6) 0.029(7) -0.007(6)
C53 0.174(15) 0.220(17) 0.206(14) -0.116(14) 0.097(13) -0.093(14)
C54 0.198(16) 0.25(2) 0.232(15) -0.119(15) 0.126(13) -0.104(17)
C55 0.223(17) 0.28(2) 0.245(15) -0.125(16) 0.143(14) -0.106(19)
C56 0.186(13) 0.128(12) 0.177(11) -0.025(9) 0.085(10) -0.012(10)
C57 0.156(12) 0.120(11) 0.126(9) -0.021(8) 0.044(8) -0.005(9)
C58 0.33(2) 0.167(18) 0.194(11) -0.042(10) 0.125(12) -0.035(15)
C59 0.43(3) 0.148(16) 0.200(13) -0.046(11) 0.086(14) -0.022(16)
C60 0.43(3) 0.111(9) 0.183(13) -0.029(9) 0.098(15) -0.031(11)
C61 0.190(17) 0.113(7) 0.145(9) -0.012(6) 0.031(9) -0.010(7)
C62 0.085(9) 0.115(7) 0.143(8) -0.012(6) 0.027(7) -0.010(6)
C63 0.109(10) 0.113(7) 0.143(9) -0.006(6) 0.017(7) 0.009(7)
C65 0.30(2) 0.204(14) 0.42(2) -0.038(12) 0.038(16) 0.004(13)
C66 0.291(18) 0.27(2) 0.60(3) -0.022(19) 0.142(18) 0.084(14)
C67 0.270(16) 0.47(3) 0.320(19) 0.138(17) -0.054(13) -0.116(16)
C64 0.40(2) 0.36(2) 0.35(2) -0.012(16) 0.091(16) -0.027(17)
C44 0.340(15) 0.126(10) 0.22(2) 0.033(12) -0.035(13) 0.009(11)

loop_
_atom_type_symbol
_atom_type_description
_atom_type_scat_dispersion_real
_atom_type_scat_dispersion_imag
_atom_type_scat_source
C C 0.0033 0.0016 'International Tables Vol C Tables 4.2.6.8 and 6.1.1.4'
H H 0.0000 0.0000 'International Tables Vol C Tables 4.2.6.8 and 6.1.1.4'
Cl Cl 0.1484 0.1585 'International Tables Vol C Tables 4.2.6.8 and 6.1.1.4'
I I -0.4742 1.8119 'International Tables Vol C Tables 4.2.6.8 and 6.1.1.4'
N N 0.0061 0.0033 'International Tables Vol C Tables 4.2.6.8 and 6.1.1.4'
O O 0.0106 0.0060 'International Tables Vol C Tables 4.2.6.8 and 6.1.1.4'
Pd Pd -0.9988 1.0072 'International Tables Vol C Tables 4.2.6.8 and 6.1.1.4'

loop_
_geom_angle_atom_site_label_1
_geom_angle_atom_site_label_2
_geom_angle_atom_site_label_3
_geom_angle
_geom_angle_site_symmetry_1
_geom_angle_site_symmetry_3
N4 Pd1 N3 86.9(4) . 2_655
N4 Pd1 N1 90.4(4) . .
N3 Pd1 N1 173.6(4) 2_655 .
N4 Pd1 N6 175.4(5) . 2_655
N3 Pd1 N6 92.1(5) 2_655 2_655
N1 Pd1 N6 90.1(5) . 2_655
N2 Pd2 N2 175.8(8) 2_655 .
N2 Pd2 N5 91.8(7) 2_655 2_655
N2 Pd2 N5 88.1(7) . 2_655
N2 Pd2 N5 88.0(7) 2_655 .
N2 Pd2 N5 91.8(7) . .
N5 Pd2 N5 175.7(9) 2_655 .
I3 I2 I1 178.68(11) . .
I5 I4 I5 45.1(2) . 2_655
I5 I5 I6 116.1(4) 2_655 .
I5 I5 I4 67.43(12) 2_655 .
I6 I5 I4 176.0(4) . .
C5 N1 C1 120.7(13) . .
C5 N1 Pd1 123.5(10) . .
C1 N1 Pd1 115.1(10) . .
C15 N2 C11 116.0(17) . .
C15 N2 Pd2 127.0(12) . .
C11 N2 Pd2 116.3(13) . .
C21 N3 C25 121.1(13) . .
C21 N3 Pd1 117.5(10) . 2_655
C25 N3 Pd1 121.3(9) . 2_655
C35 N4 C31 117.8(13) . .
C35 N4 Pd1 119.0(10) . .
C31 N4 Pd1 123.2(11) . .
C42 N5 C46 119(3) . .
C42 N5 Pd2 116.7(18) . .
C46 N5 Pd2 124.0(16) . .
C57 N6 C53 122.3(15) . .
C57 N6 Pd1 119.2(11) . 2_655
C53 N6 Pd1 117.9(11) . 2_655
C8 O1 C7 117.7(11) . .
C18 O3 C17 116.1(12) . .
C28 O5 C27 118.7(10) . .
C39 O7 C38 117.9(14) . .
C50 O9 C49 119.1(19) . .
C61 O11 C60 118.8(18) . .
C2 C1 N1 123.0(17) . .
C2 C1 H1 118.5 . .
N1 C1 H1 118.5 . .
C1 C2 C3 118.4(19) . .
C1 C2 H2 120.8 . .
C3 C2 H2 120.8 . .
C2 C3 C4 117.0(18) . .
C2 C3 H3 121.5 . .
C4 C3 H3 121.5 . .
C5 C4 C3 121.7(17) . .
C5 C4 H4 119.2 . .
C3 C4 H4 119.2 . .
N1 C5 C4 118.5(15) . .
N1 C5 C6 123.5(13) . .
C4 C5 C6 118.0(14) . .
C7 C6 C5 109.0(13) . .
C7 C6 H6A 109.9 . .
C5 C6 H6A 109.9 . .
C7 C6 H6B 109.9 . .
C5 C6 H6B 109.9 . .
H6A C6 H6B 108.3 . .
C6 C7 O1 109.5(12) . .
C6 C7 H7A 109.8 . .
O1 C7 H7A 109.8 . .
C6 C7 H7B 109.8 . .
O1 C7 H7B 109.8 . .
H7A C7 H7B 108.2 . .
O2 C8 O1 126.2(13) . .
O2 C8 C9 122.4(13) . .
O1 C8 C9 111.4(12) . .
C10 C9 C30 118.8(12) . .
C10 C9 C8 118.2(12) . .
C30 C9 C8 123.0(12) . .
C9 C10 C19 121.3(12) . .
C9 C10 H10 119.3 . .
C19 C10 H10 119.3 . .
C12 C11 N2 119(2) . .
C12 C11 H11 120.5 . .
N2 C11 H11 120.5 . .
C13 C12 C11 123(2) . .
C13 C12 H12 118.3 . .
C11 C12 H12 118.3 . .
C12 C13 C14 118(3) . .
C12 C13 H13 120.9 . .
C14 C13 H13 120.9 . .
C13 C14 C15 119(2) . .
C13 C14 H14 120.6 . .
C15 C14 H14 120.6 . .
N2 C15 C14 122.2(16) . .
N2 C15 C16 119.9(17) . .
C14 C15 C16 117.5(17) . .
C15 C16 C17 106.9(18) . .
C15 C16 H16A 110.3 . .
C17 C16 H16A 110.3 . .
C15 C16 H16B 110.3 . .
C17 C16 H16B 110.3 . .
H16A C16 H16B 108.6 . .
O3 C17 C16 106.2(16) . .
O3 C17 H17A 110.5 . .
C16 C17 H17A 110.5 . .
O3 C17 H17B 110.5 . .
C16 C17 H17B 110.5 . .
H17A C17 H17B 108.7 . .
O4 C18 O3 123.1(15) . .
O4 C18 C19 127.3(15) . .
O3 C18 C19 108.9(13) . .
C20 C19 C10 119.3(12) . .
C20 C19 C18 116.1(12) . .
C10 C19 C18 124.5(12) . .
C19 C20 C29 119.4(12) . .
C19 C20 H20 120.3 . .
C29 C20 H20 120.3 . .
N3 C21 C22 119.0(17) . .
N3 C21 H21 120.5 . .
C22 C21 H21 120.5 . .
C21 C22 C23 125.0(17) . .
C21 C22 H22 117.5 . .
C23 C22 H22 117.5 . .
C24 C23 C22 111.8(17) . .
C24 C23 H23 124.1 . .
C22 C23 H23 124.1 . .
C23 C24 C25 126.3(16) . .
C23 C24 H24 116.8 . .
C25 C24 H24 116.8 . .
C24 C25 N3 115.6(13) . .
C24 C25 C26 122.7(13) . .
N3 C25 C26 121.7(12) . .
C27 C26 C25 108.9(11) . .
C27 C26 H26A 109.9 . .
C25 C26 H26A 109.9 . .
C27 C26 H26B 109.9 . .
C25 C26 H26B 109.9 . .
H26A C26 H26B 108.3 . .
O5 C27 C26 113.6(11) . .
O5 C27 H27A 108.8 . .
C26 C27 H27A 108.8 . .
O5 C27 H27B 108.8 . .
C26 C27 H27B 108.8 . .
H27A C27 H27B 107.7 . .
O6 C28 O5 121.0(13) . .
O6 C28 C29 126.2(13) . .
O5 C28 C29 112.7(12) . .
C30 C29 C20 119.0(12) . .
C30 C29 C28 118.5(12) . .
C20 C29 C28 122.5(12) . .
C9 C30 C29 121.7(12) . .
C9 C30 H30 119.2 . .
C29 C30 H30 119.2 . .
C32 C31 N4 126.2(18) . .
C32 C31 H31 116.9 . .
N4 C31 H31 116.9 . .
C31 C32 C33 115.9(18) . .
C31 C32 H32 122.1 . .
C33 C32 H32 122.1 . .
C34 C33 C32 125.6(19) . .
C34 C33 H33 117.2 . .
C32 C33 H33 117.2 . .
C33 C34 C36 128.3(18) . .
C33 C34 C35 114.7(17) . .
C36 C34 C35 117.0(16) . .
N4 C35 C34 119.5(14) . .
N4 C35 H35 120.2 . .
C34 C35 H35 120.2 . .
C34 C36 C37 114.1(16) . .
C34 C36 H36A 108.7 . .
C37 C36 H36A 108.7 . .
C34 C36 H36B 108.7 . .
C37 C36 H36B 108.7 . .
H36A C36 H36B 107.6 . .
C38 C37 C36 115.5(18) . .
C38 C37 H37A 108.4 . .
C36 C37 H37A 108.4 . .
C38 C37 H37B 108.4 . .
C36 C37 H37B 108.4 . .
H37A C37 H37B 107.5 . .
C37 C38 O7 110.9(15) . .
C37 C38 H38A 109.5 . .
O7 C38 H38A 109.5 . .
C37 C38 H38B 109.5 . .
O7 C38 H38B 109.5 . .
H38A C38 H38B 108.1 . .
O8 C39 O7 126.7(19) . .
O8 C39 C40 125.9(19) . .
O7 C39 C40 107.4(16) . .
C63 C40 C41 117.9(16) . .
C63 C40 C39 124.7(17) . .
C41 C40 C39 117.0(15) . .
C51 C41 C40 123.7(16) . .
C51 C41 H41 118.2 . .
C40 C41 H41 118.2 . .
N5 C42 C43 114(3) . .
N5 C42 H42 122.8 . .
C43 C42 H42 122.8 . .
C42 C43 C44 127(3) . .
C42 C43 H43 116.6 . .
C44 C43 H43 116.6 . .
C44 C45 C47 118(3) . .
C44 C45 C46 120(3) . .
C47 C45 C46 121(3) . .
N5 C46 C45 124(2) . .
N5 C46 H46 117.8 . .
C45 C46 H46 117.8 . .
C45 C47 C48 112(2) . .
C45 C47 H47A 109.3 . .
C48 C47 H47A 109.3 . .
C45 C47 H47B 109.3 . .
C48 C47 H47B 109.3 . .
H47A C47 H47B 107.9 . .
C49 C48 C47 122(2) . .
C49 C48 H48A 106.7 . .
C47 C48 H48A 106.7 . .
C49 C48 H48B 106.7 . .
C47 C48 H48B 106.7 . .
H48A C48 H48B 106.6 . .
O9 C49 C48 104.8(17) . .
O9 C49 H49A 110.8 . .
C48 C49 H49A 110.8 . .
O9 C49 H49B 110.8 . .
C48 C49 H49B 110.8 . .
H49A C49 H49B 108.9 . .
O10 C50 O9 120(2) . .
O10 C50 C51 122(2) . .
O9 C50 C51 118(2) . .
C52 C51 C41 115.7(17) . .
C52 C51 C50 125.5(19) . .
C41 C51 C50 118.8(18) . .
C51 C52 C62 125.6(17) . .
C51 C52 H52 117.2 . .
C62 C52 H52 117.2 . .
N6 C53 C54 118.3(17) . .
N6 C53 H53 120.9 . .
C54 C53 H53 120.9 . .
C55 C54 C53 121(2) . .
C55 C54 H54 119.3 . .
C53 C54 H54 119.3 . .
C54 C55 C56 122(2) . .
C54 C55 H55 119.2 . .
C56 C55 H55 119.2 . .
C58 C56 C57 123(2) . .
C58 C56 C55 123(2) . .
C57 C56 C55 113.9(16) . .
N6 C57 C56 121.2(16) . .
N6 C57 H57 119.4 . .
C56 C57 H57 119.4 . .
C59 C58 C56 125(2) . .
C59 C58 H58A 106.1 . .
C56 C58 H58A 106.1 . .
C59 C58 H58B 106.1 . .
C56 C58 H58B 106.1 . .
H58A C58 H58B 106.3 . .
C58 C59 C60 112(2) . .
C58 C59 H59A 109.1 . .
C60 C59 H59A 109.1 . .
C58 C59 H59B 109.1 . .
C60 C59 H59B 109.1 . .
H59A C59 H59B 107.9 . .
O11 C60 C59 113.5(19) . .
O11 C60 H60A 108.9 . .
C59 C60 H60A 108.9 . .
O11 C60 H60B 108.9 . .
C59 C60 H60B 108.9 . .
H60A C60 H60B 107.7 . .
O12 C61 O11 120(2) . .
O12 C61 C62 125(2) . .
O11 C61 C62 115(2) . .
C52 C62 C61 124.8(19) . .
C52 C62 C63 120.4(16) . .
C61 C62 C63 114.8(19) . .
C62 C63 C40 116.6(17) . .
C62 C63 H63 121.7 . .
C40 C63 H63 121.7 . .
Cl5 C65 Cl6 111.6(16) . .
Cl5 C65 Cl4 106.9(14) . .
Cl6 C65 Cl4 96.0(14) . .
Cl5 C65 H65 113.6 . .
Cl6 C65 H65 113.6 . .
Cl4 C65 H65 113.6 . .
Cl8 C66 Cl7 114.7(19) . .
Cl8 C66 Cl9 100.3(18) . .
Cl7 C66 Cl9 104.0(16) . .
Cl8 C66 H66 112.3 . .
Cl7 C66 H66 112.3 . .
Cl9 C66 H66 112.3 . .
Cl10 C67 Cl11 108.6(19) . .
Cl10 C67 Cl12 111(2) . .
Cl11 C67 Cl12 103(2) . .
Cl10 C67 H67 111.5 . .
Cl11 C67 H67 111.5 . .
Cl12 C67 H67 111.5 . .
Cl1 C64 Cl2 109.1(18) . .
Cl1 C64 Cl3 100.2(19) . .
Cl2 C64 Cl3 92.0(16) . .
Cl1 C64 H64 117.2 . .
Cl2 C64 H64 117.2 . .
Cl3 C64 H64 117.2 . .
C45 C44 C43 115(3) . .
C45 C44 H44 122.7 . .
C43 C44 H44 122.7 . .

loop_
_geom_bond_atom_site_label_1
_geom_bond_atom_site_label_2
_geom_bond_distance
_geom_bond_site_symmetry_2
Pd1 N4 2.000(12) .
Pd1 N3 2.066(10) 2_655
Pd1 N1 2.067(11) .
Pd1 N6 2.082(11) 2_655
Pd2 N2 2.000(15) 2_655
Pd2 N2 2.000(15) .
Pd2 N5 2.03(2) 2_655
Pd2 N5 2.03(2) .
I1 I2 2.860(3) .
I2 I3 2.839(3) .
I4 I5 2.798(7) .
I4 I5 2.798(7) 2_655
I5 I5 2.148(12) 2_655
I5 I6 2.785(10) .
N1 C5 1.298(16) .
N1 C1 1.379(17) .
N2 C15 1.35(2) .
N2 C11 1.41(2) .
N3 C21 1.257(15) .
N3 C25 1.363(16) .
N3 Pd1 2.066(10) 2_655
N4 C35 1.377(17) .
N4 C31 1.393(18) .
N5 C42 1.35(2) .
N5 C46 1.39(3) .
N6 C57 1.322(17) .
N6 C53 1.32(2) .
N6 Pd1 2.083(11) 2_655
O1 C8 1.285(14) .
O1 C7 1.515(15) .
O2 C8 1.198(14) .
O3 C18 1.330(17) .
O3 C17 1.479(16) .
O4 C18 1.125(15) .
O5 C28 1.347(15) .
O5 C27 1.431(14) .
O6 C28 1.209(14) .
O7 C39 1.312(19) .
O7 C38 1.51(2) .
O8 C39 1.138(18) .
O9 C50 1.24(2) .
O9 C49 1.46(2) .
O10 C50 1.23(2) .
O11 C61 1.31(2) .
O11 C60 1.38(2) .
O12 C61 1.20(2) .
Cl1 C64 1.729(18) .
Cl2 C64 1.734(18) .
Cl3 C64 1.738(18) .
Cl4 C65 1.746(17) .
Cl5 C65 1.717(17) .
Cl6 C65 1.727(17) .
Cl7 C66 1.713(17) .
Cl8 C66 1.708(17) .
Cl9 C66 1.746(18) .
Cl10 C67 1.69(2) .
Cl11 C67 1.70(2) .
Cl12 C67 1.72(2) .
C1 C2 1.33(2) .
C1 H1 0.9500 .
C2 C3 1.38(2) .
C2 H2 0.9500 .
C3 C4 1.41(2) .
C3 H3 0.9500 .
C4 C5 1.37(2) .
C4 H4 0.9500 .
C5 C6 1.498(19) .
C6 C7 1.47(2) .
C6 H6A 0.9900 .
C6 H6B 0.9900 .
C7 H7A 0.9900 .
C7 H7B 0.9900 .
C8 C9 1.496(17) .
C9 C10 1.342(15) .
C9 C30 1.365(15) .
C10 C19 1.397(16) .
C10 H10 0.9500 .
C11 C12 1.40(3) .
C11 H11 0.9500 .
C12 C13 1.32(3) .
C12 H12 0.9500 .
C13 C14 1.36(3) .
C13 H13 0.9500 .
C14 C15 1.43(3) .
C14 H14 0.9500 .
C15 C16 1.51(2) .
C16 C17 1.55(3) .
C16 H16A 0.9900 .
C16 H16B 0.9900 .
C17 H17A 0.9900 .
C17 H17B 0.9900 .
C18 C19 1.548(19) .
C19 C20 1.374(15) .
C20 C29 1.387(15) .
C20 H20 0.9500 .
C21 C22 1.32(2) .
C21 H21 0.9500 .
C22 C23 1.36(2) .
C22 H22 0.9500 .
C23 C24 1.294(19) .
C23 H23 0.9500 .
C24 C25 1.352(18) .
C24 H24 0.9500 .
C25 C26 1.505(18) .
C26 C27 1.502(17) .
C26 H26A 0.9900 .
C26 H26B 0.9900 .
C27 H27A 0.9900 .
C27 H27B 0.9900 .
C28 C29 1.450(16) .
C29 C30 1.378(15) .
C30 H30 0.9500 .
C31 C32 1.28(2) .
C31 H31 0.9500 .
C32 C33 1.42(2) .
C32 H32 0.9500 .
C33 C34 1.34(2) .
C33 H33 0.9500 .
C34 C36 1.36(2) .
C34 C35 1.49(2) .
C35 H35 0.9500 .
C36 C37 1.51(2) .
C36 H36A 0.9900 .
C36 H36B 0.9900 .
C37 C38 1.47(2) .
C37 H37A 0.9900 .
C37 H37B 0.9900 .
C38 H38A 0.9900 .
C38 H38B 0.9900 .
C39 C40 1.48(2) .
C40 C63 1.43(2) .
C40 C41 1.44(2) .
C41 C51 1.40(2) .
C41 H41 0.9500 .
C42 C43 1.42(4) .
C42 H42 0.9500 .
C43 C44 1.47(3) .
C43 H43 0.9500 .
C45 C44 1.28(3) .
C45 C47 1.400(2) .
C45 C46 1.45(3) .
C46 H46 0.9500 .
C47 C48 1.58(3) .
C47 H47A 0.9900 .
C47 H47B 0.9900 .
C48 C49 1.51(3) .
C48 H48A 0.9900 .
C48 H48B 0.9900 .
C49 H49A 0.9900 .
C49 H49B 0.9900 .
C50 C51 1.44(2) .
C51 C52 1.326(19) .
C52 C62 1.38(2) .
C52 H52 0.9500 .
C53 C54 1.43(2) .
C53 H53 0.9500 .
C54 C55 1.26(2) .
C54 H54 0.9500 .
C55 C56 1.48(3) .
C55 H55 0.9500 .
C56 C58 1.420(2) .
C56 C57 1.43(2) .
C57 H57 0.9500 .
C58 C59 1.420(2) .
C58 H58A 0.9900 .
C58 H58B 0.9900 .
C59 C60 1.49(3) .
C59 H59A 0.9900 .
C59 H59B 0.9900 .
C60 H60A 0.9900 .
C60 H60B 0.9900 .
C61 C62 1.42(2) .
C62 C63 1.43(2) .
C63 H63 0.9500 .
C65 H65 1.0000 .
C66 H66 1.0000 .
C67 H67 1.0000 .
C64 H64 1.0000 .
C44 H44 0.9500 .

loop_
_geom_torsion_atom_site_label_1
_geom_torsion_atom_site_label_2
_geom_torsion_atom_site_label_3
_geom_torsion_atom_site_label_4
_geom_torsion
_geom_torsion_site_symmetry_1
C5 N1 C1 C2 -7(3) .
Pd1 N1 C1 C2 -178.0(19) .
N1 C1 C2 C3 2(4) .
C1 C2 C3 C4 6(4) .
C2 C3 C4 C5 -9(4) .
C1 N1 C5 C4 4(3) .
Pd1 N1 C5 C4 173.8(15) .
C1 N1 C5 C6 -177.7(16) .
Pd1 N1 C5 C6 -7(2) .
C3 C4 C5 N1 4(3) .
C3 C4 C5 C6 -174(2) .
N1 C5 C6 C7 -115.2(18) .
C4 C5 C6 C7 63(2) .
C5 C6 C7 O1 -178.1(12) .
C8 O1 C7 C6 -84.6(16) .
C7 O1 C8 O2 7(2) .
C7 O1 C8 C9 -172.3(11) .
O2 C8 C9 C10 -5.8(18) .
O1 C8 C9 C10 173.5(11) .
O2 C8 C9 C30 173.0(12) .
O1 C8 C9 C30 -7.7(16) .
C30 C9 C10 C19 7.3(17) .
C8 C9 C10 C19 -173.9(10) .
C15 N2 C11 C12 9(4) .
Pd2 N2 C11 C12 -179(3) .
N2 C11 C12 C13 -9(6) .
C11 C12 C13 C14 12(7) .
C12 C13 C14 C15 -15(6) .
C11 N2 C15 C14 -12(4) .
Pd2 N2 C15 C14 177(2) .
C11 N2 C15 C16 175(2) .
Pd2 N2 C15 C16 4(4) .
C13 C14 C15 N2 16(5) .
C13 C14 C15 C16 -172(3) .
N2 C15 C16 C17 -119(2) .
C14 C15 C16 C17 68(3) .
C18 O3 C17 C16 -87.4(17) .
C15 C16 C17 O3 -174.9(13) .
C17 O3 C18 O4 4(3) .
C17 O3 C18 C19 -167.2(13) .
C9 C10 C19 C20 -6.7(17) .
C9 C10 C19 C18 177.1(12) .
O4 C18 C19 C20 6(2) .
O3 C18 C19 C20 177.1(12) .
O4 C18 C19 C10 -177.3(16) .
O3 C18 C19 C10 -6.6(18) .
C10 C19 C20 C29 5.5(16) .
C18 C19 C20 C29 -178.0(10) .
C25 N3 C21 C22 12(3) .
Pd1 N3 C21 C22 -165.0(15) 2_655
N3 C21 C22 C23 -10(3) .
C21 C22 C23 C24 1(3) .
C22 C23 C24 C25 6(3) .
C23 C24 C25 N3 -4(3) .
C23 C24 C25 C26 174.5(19) .
C21 N3 C25 C24 -6(2) .
Pd1 N3 C25 C24 170.9(11) 2_655
C21 N3 C25 C26 176.2(15) .
Pd1 N3 C25 C26 -7(2) 2_655
C24 C25 C26 C27 63.3(19) .
N3 C25 C26 C27 -118.6(15) .
C28 O5 C27 C26 -82.3(14) .
C25 C26 C27 O5 -171.3(11) .
C27 O5 C28 O6 10.4(18) .
C27 O5 C28 C29 -174.1(10) .
C19 C20 C29 C30 -5.1(16) .
C19 C20 C29 C28 175.2(10) .
O6 C28 C29 C30 -10.9(18) .
O5 C28 C29 C30 173.9(10) .
O6 C28 C29 C20 168.8(12) .
O5 C28 C29 C20 -6.4(15) .
C10 C9 C30 C29 -6.9(17) .
C8 C9 C30 C29 174.3(10) .
C20 C29 C30 C9 5.8(16) .
C28 C29 C30 C9 -174.5(10) .
C35 N4 C31 C32 4(3) .
Pd1 N4 C31 C32 -178.5(18) .
N4 C31 C32 C33 -6(3) .
C31 C32 C33 C34 7(3) .
C32 C33 C34 C36 173(2) .
C32 C33 C34 C35 -4(3) .
C31 N4 C35 C34 0(2) .
Pd1 N4 C35 C34 -178.3(10) .
C33 C34 C35 N4 1(2) .
C36 C34 C35 N4 -176.4(15) .
C33 C34 C36 C37 108(2) .
C35 C34 C36 C37 -74.9(19) .
C34 C36 C37 C38 -173.1(16) .
C36 C37 C38 O7 -62(2) .
C39 O7 C38 C37 -163.8(17) .
C38 O7 C39 O8 0(3) .
C38 O7 C39 C40 178.7(14) .
O8 C39 C40 C63 -167.8(18) .
O7 C39 C40 C63 14(2) .
O8 C39 C40 C41 20(3) .
O7 C39 C40 C41 -159.0(13) .
C63 C40 C41 C51 1(2) .
C39 C40 C41 C51 174.6(13) .
C46 N5 C42 C43 -5(3) .
Pd2 N5 C42 C43 179.5(18) .
N5 C42 C43 C44 10(4) .
C42 N5 C46 C45 4(3) .
Pd2 N5 C46 C45 178.6(16) .
C44 C45 C46 N5 -6(4) .
C47 C45 C46 N5 -176(2) .
C44 C45 C47 C48 116(3) .
C46 C45 C47 C48 -74(3) .
C45 C47 C48 C49 -180(2) .
C50 O9 C49 C48 -161(2) .
C47 C48 C49 O9 -43(3) .
C49 O9 C50 O10 -1(3) .
C49 O9 C50 C51 172.0(17) .
C40 C41 C51 C52 -1(2) .
C40 C41 C51 C50 -179.8(13) .
O10 C50 C51 C52 2(3) .
O9 C50 C51 C52 -171.5(15) .
O10 C50 C51 C41 179.7(15) .
O9 C50 C51 C41 7(2) .
C41 C51 C52 C62 0(2) .
C50 C51 C52 C62 177.8(13) .
C57 N6 C53 C54 14(3) .
Pd1 N6 C53 C54 -175(2) 2_655
N6 C53 C54 C55 -11(5) .
C53 C54 C55 C56 2(5) .
C54 C55 C56 C58 -176(3) .
C54 C55 C56 C57 5(4) .
C53 N6 C57 C56 -7(3) .
Pd1 N6 C57 C56 -178.3(14) 2_655
C58 C56 C57 N6 178(2) .
C55 C56 C57 N6 -3(3) .
C57 C56 C58 C59 -75(3) .
C55 C56 C58 C59 106(3) .
C56 C58 C59 C60 178(2) .
C61 O11 C60 C59 -154(2) .
C58 C59 C60 O11 -56(4) .
C60 O11 C61 O12 0(3) .
C60 O11 C61 C62 176(2) .
C51 C52 C62 C61 -178.5(15) .
C51 C52 C62 C63 2(2) .
O12 C61 C62 C52 -170.2(19) .
O11 C61 C62 C52 14(3) .
O12 C61 C62 C63 9(3) .
O11 C61 C62 C63 -166.9(16) .
C52 C62 C63 C40 -2(2) .
C61 C62 C63 C40 178.6(14) .
C41 C40 C63 C62 0(2) .
C39 C40 C63 C62 -172.1(13) .
C47 C45 C44 C43 179(2) .
C46 C45 C44 C43 9(4) .
C42 C43 C44 C45 -12(4) .

loop_
_platon_squeeze_void_nr
_platon_squeeze_void_average_x
_platon_squeeze_void_average_y
_platon_squeeze_void_average_z
_platon_squeeze_void_volume
_platon_squeeze_void_count_electrons
_platon_squeeze_void_content
1 0.000 0.000 -0.010 2243 928 ' '
2 0.750 0.250 0.000 344 110 ' '
3 0.509 0.500 0.014 2243 928 ' '
4 1.250 0.750 0.000 344 110 ' '
5 0.028 0.142 0.183 7 0 ' '
6 0.528 0.642 0.183 7 0 ' '
7 0.944 0.294 0.217 6 1 ' '
8 0.444 0.794 0.217 6 1 ' '
9 0.056 0.294 0.283 6 1 ' '
10 0.556 0.794 0.283 6 1 ' '
11 0.972 0.142 0.317 7 0 ' '
12 0.472 0.642 0.317 7 0 ' '
13 0.250 0.250 0.500 344 110 ' '
14 0.750 0.750 0.500 344 110 ' '
15 0.528 0.358 0.683 7 0 ' '
16 0.028 0.858 0.683 7 0 ' '
17 0.444 0.206 0.717 6 1 ' '
18 0.944 0.706 0.717 6 1 ' '
19 0.556 0.206 0.783 6 1 ' '
20 0.056 0.706 0.783 6 1 ' '
21 0.472 0.358 0.817 7 0 ' '
22 0.972 0.858 0.817 7 0 ' '
